data_7123844
loop_
_publ_author_name
'Petry, Nicolas'
'Vanderbeeken, Thibaut'
'Malher, Astrid'
'Bringer, Yoan'
'Retailleau, Pascal'
'Bantreil, Xavier'
'Lamaty, Fr\'ed\'eric'

_publ_section_title
;
 Mechanosynthesis of Sydnone-containing Coordination Complexes
;
_journal_name_full 'Chemical Communications'
_journal_paper_doi 10.1039/C9CC04673A
_journal_year 2019
_chemical_formula_moiety 'C13 H9 Cl2 N3 O2 Zn'
_chemical_formula_sum 'C13 H9 Cl2 N3 O2 Zn'
_chemical_formula_weight 375.50
_space_group_crystal_system triclinic
_space_group_IT_number 2
_space_group_name_Hall '-P 1'
_space_group_name_H-M_alt 'P -1'
_symmetry_space_group_name_Hall '-P 1'
_symmetry_space_group_name_H-M 'P -1'
_atom_sites_solution_hydrogens geom
_atom_sites_solution_primary dual
_atom_sites_solution_secondary difmap
_audit_creation_method SHELXL-2018/3
_audit_update_record
;
2019-05-02 deposited with the CCDC.    2019-07-11 downloaded from the CCDC.
;
_cell_angle_alpha 94.269(3)
_cell_angle_beta 99.231(3)
_cell_angle_gamma 94.285(3)
_cell_formula_units_Z 2
_cell_length_a 8.5206(4)
_cell_length_b 8.9361(3)
_cell_length_c 9.9810(3)
_cell_measurement_reflns_used 8579
_cell_measurement_temperature 293(2)
_cell_measurement_theta_max 30.5890
_cell_measurement_theta_min 4.1400
_cell_volume 745.13(5)
_computing_cell_refinement 'CrysAlisPro 1.171.39.46 (Rigaku OD, 2018)'
_computing_data_collection 'CrysAlisPro 1.171.39.46 (Rigaku OD, 2018)'
_computing_data_reduction 'CrysAlisPro 1.171.39.46 (Rigaku OD, 2018)'
_computing_structure_refinement 'SHELXL-2018/3 (Sheldrick, 2018)'
_computing_structure_solution 'SHELXT 2014/5 (Sheldrick, 2014)'
_diffrn_ambient_environment air
_diffrn_ambient_temperature 293(2)
_diffrn_detector 'HPAD Dectris Pilatus3R-200K-A'
_diffrn_measured_fraction_theta_full 0.995
_diffrn_measured_fraction_theta_max 0.907
_diffrn_measurement_device 'four-circle diffractometer'
_diffrn_measurement_device_type 'XtaLAB AFC12 (RINC): Kappa single'
_diffrn_radiation_monochromator 'Rigaku MaxFlux double bounce layer optics'
_diffrn_radiation_probe x-ray
_diffrn_radiation_type 'Mo K\a'
_diffrn_radiation_wavelength 0.71073
_diffrn_reflns_av_R_equivalents 0.0616
_diffrn_reflns_av_unetI/netI 0.0526
_diffrn_reflns_Laue_measured_fraction_full 0.995
_diffrn_reflns_Laue_measured_fraction_max 0.907
_diffrn_reflns_limit_h_max 11
_diffrn_reflns_limit_h_min -12
_diffrn_reflns_limit_k_max 12
_diffrn_reflns_limit_k_min -12
_diffrn_reflns_limit_l_max 14
_diffrn_reflns_limit_l_min -14
_diffrn_reflns_number 19751
_diffrn_reflns_point_group_measured_fraction_full 0.995
_diffrn_reflns_point_group_measured_fraction_max 0.907
_diffrn_reflns_theta_full 25.242
_diffrn_reflns_theta_max 31.002
_diffrn_reflns_theta_min 3.920
_diffrn_source 'micro-focus sealed X-ray tube'
_diffrn_source_type 'Rigaku (Mo) mm003 X-ray Source'
_exptl_absorpt_coefficient_mu 2.012
_exptl_absorpt_correction_T_max 1.00000
_exptl_absorpt_correction_T_min 0.46733
_exptl_absorpt_correction_type multi-scan
_exptl_absorpt_process_details
;
CrysAlisPro 1.171.39.46 (Rigaku Oxford Diffraction, 2018)
Empirical absorption correction using spherical harmonics,
 implemented in SCALE3 ABSPACK scaling algorithm.
;
_exptl_crystal_colour 'pale yellow'
_exptl_crystal_density_diffrn 1.674
_exptl_crystal_description tab
_exptl_crystal_F_000 376
_exptl_crystal_size_max 0.41
_exptl_crystal_size_mid 0.22
_exptl_crystal_size_min 0.11
_refine_diff_density_max 0.589
_refine_diff_density_min -0.636
_refine_diff_density_rms 0.139
_refine_ls_extinction_coef 0.024(3)
_refine_ls_extinction_expression Fc^*^=kFc[1+0.001xFc^2^\l^3^/sin(2\q)]^-1/4^
_refine_ls_extinction_method 'SHELXL-2018/3 (Sheldrick 2018)'
_refine_ls_goodness_of_fit_ref 1.065
_refine_ls_hydrogen_treatment constr
_refine_ls_matrix_type full
_refine_ls_number_parameters 192
_refine_ls_number_reflns 4319
_refine_ls_number_restraints 0
_refine_ls_restrained_S_all 1.065
_refine_ls_R_factor_all 0.0431
_refine_ls_R_factor_gt 0.0305
_refine_ls_shift/su_max 0.001
_refine_ls_shift/su_mean 0.000
_refine_ls_structure_factor_coef Fsqd
_refine_ls_weighting_details 'w=1/[\s^2^(Fo^2^)+(0.0288P)^2^+0.1190P] where P=(Fo^2^+2Fc^2^)/3'
_refine_ls_weighting_scheme calc
_refine_ls_wR_factor_gt 0.0742
_refine_ls_wR_factor_ref 0.0773
_reflns_Friedel_coverage 0.000
_reflns_number_gt 3627
_reflns_number_total 4322
_reflns_threshold_expression 'I > 2\s(I)'
_cod_data_source_file c9cc04673a2.cif
_cod_data_source_block NIP350
_cod_database_code 7123844
_shelx_space_group_comment
;
The symmetry employed for this shelxl refinement is uniquely defined
by the following loop, which should always be used as a source of
symmetry information in preference to the above space-group names.
They are only intended as comments.
;

loop_
_space_group_symop_operation_xyz
'x, y, z'
'-x, -y, -z'

loop_
_atom_site_label
_atom_site_type_symbol
_atom_site_fract_x
_atom_site_fract_y
_atom_site_fract_z
_atom_site_U_iso_or_equiv
_atom_site_adp_type
_atom_site_occupancy
_atom_site_site_symmetry_order
_atom_site_calc_flag
_atom_site_refinement_flags_posn
_atom_site_refinement_flags_adp
Zn1 Zn 0.58096(2) 0.67975(2) 0.80782(2) 0.03569(8) Uani 1 1 d . .
Cl1 Cl 0.71531(5) 0.83954(5) 0.97185(5) 0.04866(12) Uani 1 1 d . .
C1 C 0.33819(18) 0.39118(17) 0.76341(15) 0.0311(3) Uani 1 1 d . .
N1 N 0.37369(19) 0.15232(17) 0.69813(16) 0.0451(3) Uani 1 1 d . .
O1 O 0.62043(13) 0.46061(14) 0.84424(14) 0.0447(3) Uani 1 1 d . .
O2 O 0.51888(15) 0.22631(14) 0.75491(14) 0.0452(3) Uani 1 1 d . .
Cl2 Cl 0.59626(8) 0.69981(8) 0.59464(5) 0.06905(17) Uani 1 1 d . .
C2 C 0.50207(19) 0.37450(19) 0.79346(17) 0.0360(3) Uani 1 1 d . .
N2 N 0.27250(16) 0.25402(15) 0.70520(14) 0.0346(3) Uani 1 1 d . .
N3 N 0.34794(15) 0.64995(15) 0.83934(13) 0.0320(3) Uani 1 1 d . .
C3 C 0.25631(17) 0.51815(17) 0.80930(14) 0.0294(3) Uani 1 1 d . .
C4 C 0.2856(2) 0.77018(19) 0.89265(19) 0.0403(4) Uani 1 1 d . .
H4 H 0.349876 0.860171 0.914935 0.048 Uiso 1 1 calc R U
C5 C 0.1300(2) 0.7651(2) 0.9155(2) 0.0458(4) Uani 1 1 d . .
H5 H 0.089722 0.850007 0.952084 0.055 Uiso 1 1 calc R U
C6 C 0.0358(2) 0.6312(2) 0.8829(2) 0.0451(4) Uani 1 1 d . .
H6 H -0.069976 0.625195 0.896107 0.054 Uiso 1 1 calc R U
C7 C 0.09864(19) 0.5059(2) 0.83042(18) 0.0388(3) Uani 1 1 d . .
H7 H 0.036389 0.414586 0.809529 0.047 Uiso 1 1 calc R U
C8 C 0.1067(2) 0.20975(18) 0.64817(16) 0.0363(3) Uani 1 1 d . .
C9 C 0.0341(2) 0.2894(2) 0.5465(2) 0.0505(4) Uani 1 1 d . .
H9 H 0.090770 0.365403 0.510714 0.061 Uiso 1 1 calc R U
C10 C -0.1272(3) 0.2517(3) 0.4996(2) 0.0628(6) Uani 1 1 d . .
H10 H -0.180413 0.303898 0.431583 0.075 Uiso 1 1 calc R U
C11 C -0.2095(3) 0.1381(3) 0.5523(2) 0.0606(6) Uani 1 1 d . .
H11 H -0.318016 0.115162 0.520767 0.073 Uiso 1 1 calc R U
C12 C -0.1324(3) 0.0588(3) 0.6508(3) 0.0658(6) Uani 1 1 d . .
H12 H -0.188008 -0.019772 0.684197 0.079 Uiso 1 1 calc R U
C13 C 0.0284(3) 0.0950(2) 0.7011(2) 0.0520(5) Uani 1 1 d . .
H13 H 0.081457 0.042629 0.769024 0.062 Uiso 1 1 calc R U

loop_
_atom_site_aniso_label
_atom_site_aniso_U_11
_atom_site_aniso_U_22
_atom_site_aniso_U_33
_atom_site_aniso_U_23
_atom_site_aniso_U_13
_atom_site_aniso_U_12
Zn1 0.03010(11) 0.04013(13) 0.03610(12) 0.00194(8) 0.00688(7) -0.00324(7)
Cl1 0.0444(2) 0.0490(3) 0.0479(2) -0.01101(19) 0.00347(18) -0.00257(18)
C1 0.0317(7) 0.0307(7) 0.0318(7) 0.0031(6) 0.0078(6) 0.0020(6)
N1 0.0470(8) 0.0381(8) 0.0496(8) -0.0033(6) 0.0072(7) 0.0094(6)
O1 0.0303(5) 0.0444(7) 0.0582(8) 0.0056(6) 0.0026(5) 0.0050(5)
O2 0.0402(6) 0.0398(6) 0.0561(8) -0.0002(6) 0.0081(5) 0.0118(5)
Cl2 0.0714(3) 0.0961(4) 0.0393(2) 0.0066(3) 0.0178(2) -0.0136(3)
C2 0.0357(7) 0.0356(8) 0.0387(8) 0.0050(6) 0.0094(6) 0.0080(6)
N2 0.0377(7) 0.0338(7) 0.0326(6) 0.0011(5) 0.0071(5) 0.0041(5)
N3 0.0300(6) 0.0320(6) 0.0353(6) 0.0054(5) 0.0081(5) 0.0034(5)
C3 0.0295(6) 0.0321(7) 0.0278(6) 0.0052(5) 0.0067(5) 0.0035(5)
C4 0.0412(8) 0.0319(8) 0.0490(9) 0.0027(7) 0.0110(7) 0.0036(6)
C5 0.0448(9) 0.0396(9) 0.0575(11) 0.0040(8) 0.0175(8) 0.0139(7)
C6 0.0354(8) 0.0486(10) 0.0558(10) 0.0062(8) 0.0186(7) 0.0088(7)
C7 0.0321(7) 0.0391(8) 0.0465(9) 0.0018(7) 0.0130(7) -0.0008(6)
C8 0.0386(8) 0.0344(8) 0.0337(7) -0.0035(6) 0.0033(6) 0.0000(6)
C9 0.0540(11) 0.0542(11) 0.0407(9) 0.0080(8) 0.0007(8) -0.0002(9)
C10 0.0547(12) 0.0774(15) 0.0505(11) 0.0044(11) -0.0090(9) 0.0064(11)
C11 0.0445(10) 0.0691(14) 0.0606(13) -0.0163(11) 0.0003(9) -0.0045(10)
C12 0.0581(12) 0.0559(13) 0.0774(15) -0.0007(11) 0.0081(11) -0.0206(10)
C13 0.0547(11) 0.0395(9) 0.0582(11) 0.0088(8) 0.0010(9) -0.0064(8)

loop_
_atom_type_symbol
_atom_type_description
_atom_type_scat_dispersion_real
_atom_type_scat_dispersion_imag
_atom_type_scat_source
C C 0.0033 0.0016 'International Tables Vol C Tables 4.2.6.8 and 6.1.1.4'
H H 0.0000 0.0000 'International Tables Vol C Tables 4.2.6.8 and 6.1.1.4'
Cl Cl 0.1484 0.1585 'International Tables Vol C Tables 4.2.6.8 and 6.1.1.4'
N N 0.0061 0.0033 'International Tables Vol C Tables 4.2.6.8 and 6.1.1.4'
O O 0.0106 0.0060 'International Tables Vol C Tables 4.2.6.8 and 6.1.1.4'
Zn Zn 0.2839 1.4301 'International Tables Vol C Tables 4.2.6.8 and 6.1.1.4'

loop_
_geom_angle_atom_site_label_1
_geom_angle_atom_site_label_2
_geom_angle_atom_site_label_3
_geom_angle
O1 Zn1 N3 92.21(5)
O1 Zn1 Cl2 106.53(4)
N3 Zn1 Cl2 112.01(4)
O1 Zn1 Cl1 111.22(4)
N3 Zn1 Cl1 108.54(4)
Cl2 Zn1 Cl1 122.22(2)
N2 C1 C2 104.42(13)
N2 C1 C3 127.91(13)
C2 C1 C3 126.68(14)
N2 N1 O2 104.37(13)
C2 O1 Zn1 110.41(10)
N1 O2 C2 110.55(12)
O1 C2 O2 120.20(14)
O1 C2 C1 133.96(15)
O2 C2 C1 105.84(14)
N1 N2 C1 114.77(14)
N1 N2 C8 117.28(14)
C1 N2 C8 127.93(13)
C4 N3 C3 119.07(13)
C4 N3 Zn1 117.19(11)
C3 N3 Zn1 123.74(10)
N3 C3 C7 121.05(14)
N3 C3 C1 115.10(13)
C7 C3 C1 123.72(14)
N3 C4 C5 122.54(16)
N3 C4 H4 118.7
C5 C4 H4 118.7
C6 C5 C4 118.37(16)
C6 C5 H5 120.8
C4 C5 H5 120.8
C5 C6 C7 119.90(16)
C5 C6 H6 120.0
C7 C6 H6 120.0
C6 C7 C3 119.05(16)
C6 C7 H7 120.5
C3 C7 H7 120.5
C13 C8 C9 123.06(17)
C13 C8 N2 118.71(16)
C9 C8 N2 118.18(16)
C8 C9 C10 117.2(2)
C8 C9 H9 121.4
C10 C9 H9 121.4
C11 C10 C9 120.9(2)
C11 C10 H10 119.5
C9 C10 H10 119.5
C12 C11 C10 120.2(2)
C12 C11 H11 119.9
C10 C11 H11 119.9
C11 C12 C13 120.3(2)
C11 C12 H12 119.9
C13 C12 H12 119.9
C8 C13 C12 118.3(2)
C8 C13 H13 120.9
C12 C13 H13 120.9

loop_
_geom_bond_atom_site_label_1
_geom_bond_atom_site_label_2
_geom_bond_distance
Zn1 O1 2.0603(13)
Zn1 N3 2.0605(13)
Zn1 Cl2 2.1723(5)
Zn1 Cl1 2.1991(5)
C1 N2 1.357(2)
C1 C2 1.402(2)
C1 C3 1.458(2)
N1 N2 1.304(2)
N1 O2 1.373(2)
O1 C2 1.236(2)
O2 C2 1.376(2)
N2 C8 1.449(2)
N3 C4 1.346(2)
N3 C3 1.350(2)
C3 C7 1.391(2)
C4 C5 1.378(2)
C4 H4 0.9300
C5 C6 1.377(3)
C5 H5 0.9300
C6 C7 1.381(2)
C6 H6 0.9300
C7 H7 0.9300
C8 C13 1.366(3)
C8 C9 1.375(3)
C9 C10 1.386(3)
C9 H9 0.9300
C10 C11 1.375(4)
C10 H10 0.9300
C11 C12 1.366(3)
C11 H11 0.9300
C12 C13 1.387(3)
C12 H12 0.9300
C13 H13 0.9300

loop_
_geom_hbond_atom_site_label_D
_geom_hbond_atom_site_label_H
_geom_hbond_atom_site_label_A
_geom_hbond_distance_DH
_geom_hbond_distance_HA
_geom_hbond_distance_DA
_geom_hbond_angle_DHA
_geom_hbond_site_symmetry_A
_geom_hbond_publ_flag
C4 H4 Cl1 0.93 2.96 3.6465(18) 131.9 2_677 yes
C13 H13 Cl1 0.93 2.95 3.607(2) 129.2 2_667 yes

loop_
_geom_torsion_atom_site_label_1
_geom_torsion_atom_site_label_2
_geom_torsion_atom_site_label_3
_geom_torsion_atom_site_label_4
_geom_torsion
N2 N1 O2 C2 -1.10(18)
Zn1 O1 C2 O2 153.28(13)
Zn1 O1 C2 C1 -27.5(2)
N1 O2 C2 O1 -178.49(16)
N1 O2 C2 C1 2.12(18)
N2 C1 C2 O1 178.51(19)
C3 C1 C2 O1 -12.2(3)
N2 C1 C2 O2 -2.22(17)
C3 C1 C2 O2 167.05(14)
O2 N1 N2 C1 -0.43(19)
O2 N1 N2 C8 178.11(13)
C2 C1 N2 N1 1.71(19)
C3 C1 N2 N1 -167.38(15)
C2 C1 N2 C8 -176.64(15)
C3 C1 N2 C8 14.3(3)
C4 N3 C3 C7 1.1(2)
Zn1 N3 C3 C7 -178.70(12)
C4 N3 C3 C1 -174.80(14)
Zn1 N3 C3 C1 5.39(18)
N2 C1 C3 N3 -167.87(15)
C2 C1 C3 N3 25.3(2)
N2 C1 C3 C7 16.3(3)
C2 C1 C3 C7 -150.45(17)
C3 N3 C4 C5 -1.3(3)
Zn1 N3 C4 C5 178.50(14)
N3 C4 C5 C6 0.3(3)
C4 C5 C6 C7 0.9(3)
C5 C6 C7 C3 -1.1(3)
N3 C3 C7 C6 0.1(3)
C1 C3 C7 C6 175.62(16)
N1 N2 C8 C13 60.6(2)
C1 N2 C8 C13 -121.0(2)
N1 N2 C8 C9 -121.78(19)
C1 N2 C8 C9 56.5(2)
C13 C8 C9 C10 1.6(3)
N2 C8 C9 C10 -175.88(18)
C8 C9 C10 C11 -0.7(3)
C9 C10 C11 C12 -1.0(4)
C10 C11 C12 C13 1.8(4)
C9 C8 C13 C12 -0.8(3)
N2 C8 C13 C12 176.64(19)
C11 C12 C13 C8 -0.9(4)
